data_2242545
loop_
_publ_author_name
'Atio\(glu, Zeliha'
'Akkurt, Mehmet'
'Toze, Flavien A. A.'
'Mammadova, Gunay Z.'
'Panahova, Humay M.'

_publ_section_title
;
 Crystal structure and Hirshfeld surface analysis of
 3,3',3''-[(1,3,5-triazine-2,4,6-triyl)tris(oxy)]tris(5,5-dimethylcyclohex-2-en-1-one)
;
_journal_coeditor_code ZP2030
_journal_issue 7
_journal_name_full 'Acta Crystallographica Section E'
_journal_page_first 1035
_journal_page_last 1038
_journal_paper_doi 10.1107/S2056989018009003
_journal_volume 74
_journal_year 2018
_chemical_formula_iupac 'C27 H33 N3 O6'
_chemical_formula_moiety 'C27 H33 N3 O6'
_chemical_formula_sum 'C27 H33 N3 O6'
_chemical_formula_weight 495.56
_chemical_name_common
3-({4,6-bis[(5,5-dimethyl-3-oxocyclohex-1-en-1-yl)oxy]-1,3,5-triazin-2-yl}oxy)-5,5-dimethylcyclohex-2-en-1-one
_chemical_name_systematic 3,3',3''-[(1,3,5-Triazine-2,4,6-triyl)tris(oxy)]tris(5,5-dimethylcyclohex-2-en-1-one)
_space_group_crystal_system monoclinic
_space_group_IT_number 14
_space_group_name_Hall '-P 2ybc'
_space_group_name_H-M_alt 'P 1 21/c 1'
_symmetry_space_group_name_Hall '-P 2ybc'
_symmetry_space_group_name_H-M 'P 1 21/c 1'
_atom_sites_solution_hydrogens geom
_audit_creation_method SHELXL-2018/3
_cell_angle_alpha 90
_cell_angle_beta 104.725(5)
_cell_angle_gamma 90
_cell_formula_units_Z 4
_cell_length_a 18.084(2)
_cell_length_b 7.3858(10)
_cell_length_c 20.614(3)
_cell_measurement_reflns_used 6177
_cell_measurement_temperature 296(2)
_cell_measurement_theta_max 25.62
_cell_measurement_theta_min 2.33
_cell_volume 2662.9(6)
_computing_cell_refinement
;
SAINT (Bruker, 2007)
;
_computing_data_collection
;
APEX2 (Bruker, 2007)
;
_computing_data_reduction
;
SAINT (Bruker, 2007)
;
_computing_molecular_graphics
;
ORTEP-3 for Windows (Farrugia, 2012)
;
_computing_publication_material
;
PLATON (Spek, 2003)
;
_computing_structure_refinement
;
SHELXL2014 (Sheldrick, 2015)
;
_computing_structure_solution
;
SHELXS97 (Sheldrick, 2008)
;
_diffrn_ambient_temperature 296(2)
_diffrn_measured_fraction_theta_full 0.999
_diffrn_measured_fraction_theta_max 0.995
_diffrn_measurement_device_type 'Bruker APEXII CCD'
_diffrn_measurement_method '\f and \w scans'
_diffrn_radiation_type MoK\a
_diffrn_radiation_wavelength 0.71073
_diffrn_reflns_av_R_equivalents 0.0999
_diffrn_reflns_limit_h_max 22
_diffrn_reflns_limit_h_min -22
_diffrn_reflns_limit_k_max 9
_diffrn_reflns_limit_k_min -9
_diffrn_reflns_limit_l_max 25
_diffrn_reflns_limit_l_min -25
_diffrn_reflns_number 30340
_diffrn_reflns_theta_full 25.242
_diffrn_reflns_theta_max 25.775
_diffrn_reflns_theta_min 2.596
_exptl_absorpt_coefficient_mu 0.088
_exptl_absorpt_correction_T_max 0.982
_exptl_absorpt_correction_T_min 0.964
_exptl_absorpt_correction_type multi-scan
_exptl_absorpt_process_details
;
(SADABS; Sheldrick, 2008)
;
_exptl_crystal_colour colourless
_exptl_crystal_density_diffrn 1.236
_exptl_crystal_description block
_exptl_crystal_F_000 1056
_exptl_crystal_size_max 0.340
_exptl_crystal_size_mid 0.190
_exptl_crystal_size_min 0.140
_refine_diff_density_max 0.172
_refine_diff_density_min -0.236
_refine_ls_extinction_method none
_refine_ls_goodness_of_fit_ref 1.013
_refine_ls_hydrogen_treatment constr
_refine_ls_matrix_type full
_refine_ls_number_parameters 331
_refine_ls_number_reflns 5064
_refine_ls_number_restraints 0
_refine_ls_restrained_S_all 1.013
_refine_ls_R_factor_all 0.1156
_refine_ls_R_factor_gt 0.0529
_refine_ls_shift/su_max 0.000
_refine_ls_shift/su_mean 0.000
_refine_ls_structure_factor_coef Fsqd
_refine_ls_weighting_details 'w=1/[\s^2^(Fo^2^)+(0.0858P)^2^+0.0315P] where P=(Fo^2^+2Fc^2^)/3'
_refine_ls_weighting_scheme calc
_refine_ls_wR_factor_gt 0.1247
_refine_ls_wR_factor_ref 0.1589
_reflns_number_gt 2847
_reflns_number_total 5064
_reflns_threshold_expression 'I > 2\s(I)'
_cod_data_source_file zp2030sup1.cif
_cod_data_source_block I
_cod_database_code 2242545
_shelx_space_group_comment
;
The symmetry employed for this shelxl refinement is uniquely defined
by the following loop, which should always be used as a source of
symmetry information in preference to the above space-group names.
They are only intended as comments.
;
_shelx_estimated_absorpt_t_min 0.971
_shelx_estimated_absorpt_t_max 0.988

loop_
_space_group_symop_operation_xyz
'x, y, z'
'-x, y+1/2, -z+1/2'
'-x, -y, -z'
'x, -y-1/2, z-1/2'

loop_
_atom_site_type_symbol
_atom_site_label
_atom_site_fract_x
_atom_site_fract_y
_atom_site_fract_z
_atom_site_U_iso_or_equiv
_atom_site_adp_type
_atom_site_calc_flag
_atom_site_occupancy
C C1 0.24163(12) 0.5010(3) 0.78577(11) 0.0352(5) Uani d 1
C C2 0.13024(12) 0.6221(3) 0.74190(12) 0.0375(6) Uani d 1
C C3 0.16639(12) 0.3837(3) 0.69484(12) 0.0369(5) Uani d 1
C C4 0.36056(12) 0.3650(3) 0.83435(12) 0.0394(6) Uani d 1
C C5 0.41371(13) 0.3863(3) 0.80154(13) 0.0474(6) Uani d 1
H H5A 0.414886 0.490563 0.776511 0.057 Uiso calc 1
C C6 0.47069(14) 0.2444(3) 0.80498(14) 0.0497(7) Uani d 1
C C7 0.47343(13) 0.0961(4) 0.85502(14) 0.0540(7) Uani d 1
H H7A 0.504492 0.135622 0.898256 0.065 Uiso calc 1
H H7B 0.498106 -0.008829 0.841457 0.065 Uiso calc 1
C C8 0.39470(13) 0.0401(3) 0.86274(13) 0.0457(6) Uani d 1
C C9 0.34874(15) -0.0466(4) 0.79846(14) 0.0578(7) Uani d 1
H H9A 0.300597 -0.087701 0.804551 0.087 Uiso calc 1
H H9B 0.376563 -0.147656 0.787322 0.087 Uiso calc 1
H H9C 0.339957 0.040625 0.762789 0.087 Uiso calc 1
C C10 0.40348(17) -0.0952(4) 0.91991(15) 0.0721(9) Uani d 1
H H10A 0.353844 -0.130632 0.924139 0.108 Uiso calc 1
H H10B 0.431630 -0.040324 0.960993 0.108 Uiso calc 1
H H10C 0.430498 -0.199987 0.910640 0.108 Uiso calc 1
C C11 0.35337(14) 0.2092(3) 0.87747(13) 0.0468(6) Uani d 1
H H11A 0.299616 0.181148 0.871222 0.056 Uiso calc 1
H H11B 0.373899 0.242978 0.924046 0.056 Uiso calc 1
C C12 0.08311(12) 0.8590(3) 0.79663(12) 0.0410(6) Uani d 1
C C13 0.09560(14) 1.0324(3) 0.79119(13) 0.0470(6) Uani d 1
H H13A 0.102783 1.077750 0.751140 0.056 Uiso calc 1
C C14 0.09837(14) 1.1550(3) 0.84702(13) 0.0491(7) Uani d 1
C C15 0.07422(14) 1.0778(3) 0.90568(13) 0.0478(6) Uani d 1
H H15A 0.019044 1.086247 0.897016 0.057 Uiso calc 1
H H15B 0.096344 1.150036 0.945123 0.057 Uiso calc 1
C C16 0.09812(14) 0.8803(3) 0.92030(13) 0.0484(7) Uani d 1
C C17 0.0646(2) 0.8065(4) 0.97584(16) 0.0761(9) Uani d 1
H H17A 0.010036 0.819671 0.962993 0.114 Uiso calc 1
H H17B 0.085256 0.872627 1.016510 0.114 Uiso calc 1
H H17C 0.077532 0.680699 0.982980 0.114 Uiso calc 1
C C18 0.18568(15) 0.8686(4) 0.94248(15) 0.0667(8) Uani d 1
H H18A 0.200952 0.743947 0.948294 0.100 Uiso calc 1
H H18B 0.203935 0.931994 0.984139 0.100 Uiso calc 1
H H18C 0.206908 0.922596 0.908869 0.100 Uiso calc 1
C C19 0.06780(14) 0.7700(3) 0.85618(13) 0.0465(6) Uani d 1
H H19A 0.091580 0.651387 0.861718 0.056 Uiso calc 1
H H19B 0.013106 0.753238 0.848962 0.056 Uiso calc 1
C C20 0.20769(13) 0.1412(3) 0.63687(11) 0.0403(6) Uani d 1
C C21 0.27721(14) 0.2252(3) 0.62347(13) 0.0455(6) Uani d 1
H H21A 0.314724 0.246081 0.665677 0.055 Uiso calc 1
H H21B 0.263836 0.341455 0.601772 0.055 Uiso calc 1
C C22 0.31233(14) 0.1041(3) 0.57862(12) 0.0449(6) Uani d 1
C C23 0.26205(16) 0.1060(4) 0.50692(13) 0.0592(7) Uani d 1
H H23A 0.283448 0.026626 0.479581 0.089 Uiso calc 1
H H23B 0.259545 0.226814 0.489336 0.089 Uiso calc 1
H H23C 0.211536 0.065647 0.506731 0.089 Uiso calc 1
C C24 0.39175(16) 0.1760(4) 0.57940(16) 0.0717(9) Uani d 1
H H24A 0.414793 0.098988 0.552510 0.108 Uiso calc 1
H H24B 0.422971 0.177397 0.624662 0.108 Uiso calc 1
H H24C 0.387400 0.296629 0.561525 0.108 Uiso calc 1
C C25 0.31926(15) -0.0878(3) 0.60713(14) 0.0527(7) Uani d 1
H H25A 0.334273 -0.167835 0.575397 0.063 Uiso calc 1
H H25B 0.360003 -0.089323 0.648135 0.063 Uiso calc 1
C C26 0.24829(15) -0.1627(4) 0.62219(12) 0.0497(6) Uani d 1
C C27 0.19336(14) -0.0336(3) 0.63526(13) 0.0471(6) Uani d 1
H H27A 0.147559 -0.074862 0.642567 0.057 Uiso calc 1
N N1 0.19417(10) 0.6328(2) 0.78932(9) 0.0374(5) Uani d 1
N N2 0.11151(10) 0.5028(3) 0.69217(10) 0.0414(5) Uani d 1
N N3 0.23251(10) 0.3701(2) 0.74050(9) 0.0363(5) Uani d 1
O O1 0.30770(9) 0.5048(2) 0.83405(8) 0.0444(4) Uani d 1
O O2 0.07577(9) 0.7480(2) 0.73984(8) 0.0467(4) Uani d 1
O O3 0.14991(9) 0.2578(2) 0.64567(9) 0.0478(5) Uani d 1
O O4 0.51468(12) 0.2482(3) 0.76883(12) 0.0776(7) Uani d 1
O O5 0.11854(13) 1.3113(2) 0.84562(11) 0.0753(6) Uani d 1
O O6 0.23846(13) -0.3247(3) 0.62492(11) 0.0795(7) Uani d 1

loop_
_atom_site_aniso_label
_atom_site_aniso_U_11
_atom_site_aniso_U_22
_atom_site_aniso_U_33
_atom_site_aniso_U_12
_atom_site_aniso_U_13
_atom_site_aniso_U_23
C1 0.0343(12) 0.0306(13) 0.0423(14) -0.0016(10) 0.0130(11) -0.0023(11)
C2 0.0371(13) 0.0294(12) 0.0496(15) 0.0020(10) 0.0180(11) 0.0018(11)
C3 0.0379(13) 0.0309(12) 0.0444(14) -0.0025(10) 0.0151(11) -0.0044(11)
C4 0.0342(12) 0.0362(13) 0.0464(14) 0.0018(10) 0.0078(11) -0.0100(11)
C5 0.0455(14) 0.0382(14) 0.0624(17) -0.0032(11) 0.0208(13) 0.0002(13)
C6 0.0394(14) 0.0464(15) 0.0690(19) -0.0048(11) 0.0239(13) -0.0024(13)
C7 0.0401(14) 0.0529(17) 0.0695(19) 0.0102(12) 0.0146(13) 0.0069(14)
C8 0.0415(13) 0.0463(15) 0.0517(16) 0.0045(11) 0.0161(12) 0.0071(13)
C9 0.0623(17) 0.0462(16) 0.0675(19) -0.0053(13) 0.0213(15) -0.0026(14)
C10 0.077(2) 0.071(2) 0.073(2) 0.0139(16) 0.0281(17) 0.0241(17)
C11 0.0465(14) 0.0543(16) 0.0436(15) 0.0030(12) 0.0189(12) -0.0003(13)
C12 0.0340(12) 0.0381(14) 0.0527(16) 0.0107(10) 0.0145(11) -0.0023(12)
C13 0.0558(15) 0.0336(15) 0.0558(16) 0.0060(11) 0.0221(13) 0.0045(12)
C14 0.0538(15) 0.0309(14) 0.0642(18) 0.0058(12) 0.0181(13) 0.0019(13)
C15 0.0491(14) 0.0438(15) 0.0521(16) 0.0033(12) 0.0156(12) -0.0088(12)
C16 0.0491(14) 0.0451(15) 0.0558(17) 0.0055(11) 0.0219(12) 0.0072(13)
C17 0.096(2) 0.072(2) 0.072(2) 0.0067(18) 0.0417(18) 0.0139(17)
C18 0.0567(17) 0.0641(19) 0.074(2) 0.0107(14) 0.0062(15) 0.0113(16)
C19 0.0422(13) 0.0325(13) 0.0701(18) 0.0037(10) 0.0236(13) 0.0038(13)
C20 0.0452(13) 0.0405(15) 0.0355(13) 0.0040(11) 0.0108(10) -0.0076(11)
C21 0.0522(15) 0.0371(14) 0.0494(15) -0.0047(11) 0.0169(12) -0.0100(12)
C22 0.0524(15) 0.0406(14) 0.0459(15) -0.0035(11) 0.0202(12) -0.0036(12)
C23 0.0763(19) 0.0613(18) 0.0448(16) -0.0099(14) 0.0244(14) -0.0032(14)
C24 0.0663(19) 0.078(2) 0.080(2) -0.0166(16) 0.0360(17) -0.0172(18)
C25 0.0600(16) 0.0475(16) 0.0561(17) 0.0085(13) 0.0246(13) -0.0044(13)
C26 0.0709(17) 0.0384(16) 0.0431(15) 0.0048(13) 0.0204(13) 0.0027(12)
C27 0.0543(15) 0.0412(15) 0.0505(16) -0.0026(12) 0.0217(13) -0.0038(12)
N1 0.0361(10) 0.0293(10) 0.0494(12) 0.0002(8) 0.0156(9) -0.0052(9)
N2 0.0357(11) 0.0381(11) 0.0511(13) 0.0028(8) 0.0126(9) -0.0059(10)
N3 0.0383(10) 0.0302(10) 0.0415(11) 0.0017(8) 0.0120(9) -0.0048(9)
O1 0.0398(9) 0.0407(10) 0.0508(10) 0.0071(7) 0.0076(8) -0.0120(8)
O2 0.0436(9) 0.0396(9) 0.0565(11) 0.0116(7) 0.0117(8) -0.0066(8)
O3 0.0429(9) 0.0444(10) 0.0539(11) 0.0049(7) 0.0083(8) -0.0169(8)
O4 0.0715(13) 0.0625(13) 0.1195(19) 0.0047(10) 0.0626(14) 0.0057(12)
O5 0.1122(17) 0.0341(11) 0.0883(16) -0.0123(11) 0.0416(13) -0.0049(10)
O6 0.1165(17) 0.0338(12) 0.1037(17) 0.0018(11) 0.0566(14) 0.0050(11)

loop_
_atom_type_symbol
_atom_type_description
_atom_type_scat_dispersion_real
_atom_type_scat_dispersion_imag
_atom_type_scat_source
C C 0.0033 0.0016 'International Tables Vol C Tables 4.2.6.8 and 6.1.1.4'
H H 0.0000 0.0000 'International Tables Vol C Tables 4.2.6.8 and 6.1.1.4'
N N 0.0061 0.0033 'International Tables Vol C Tables 4.2.6.8 and 6.1.1.4'
O O 0.0106 0.0060 'International Tables Vol C Tables 4.2.6.8 and 6.1.1.4'

loop_
_geom_angle_atom_site_label_1
_geom_angle_atom_site_label_2
_geom_angle_atom_site_label_3
_geom_angle
N1 C1 N3 127.9(2)
N1 C1 O1 114.44(19)
N3 C1 O1 117.62(19)
N1 C2 N2 128.16(19)
N1 C2 O2 118.7(2)
N2 C2 O2 113.10(19)
N2 C3 N3 127.9(2)
N2 C3 O3 114.07(19)
N3 C3 O3 117.93(19)
C5 C4 O1 119.6(2)
C5 C4 C11 126.0(2)
O1 C4 C11 114.2(2)
C4 C5 C6 119.2(2)
C4 C5 H5A 120.4
C6 C5 H5A 120.4
O4 C6 C5 121.0(2)
O4 C6 C7 121.7(2)
C5 C6 C7 117.3(2)
C6 C7 C8 113.6(2)
C6 C7 H7A 108.8
C8 C7 H7A 108.8
C6 C7 H7B 108.8
C8 C7 H7B 108.8
H7A C7 H7B 107.7
C9 C8 C10 109.0(2)
C9 C8 C11 109.4(2)
C10 C8 C11 110.1(2)
C9 C8 C7 110.0(2)
C10 C8 C7 110.0(2)
C11 C8 C7 108.4(2)
C8 C9 H9A 109.5
C8 C9 H9B 109.5
H9A C9 H9B 109.5
C8 C9 H9C 109.5
H9A C9 H9C 109.5
H9B C9 H9C 109.5
C8 C10 H10A 109.5
C8 C10 H10B 109.5
H10A C10 H10B 109.5
C8 C10 H10C 109.5
H10A C10 H10C 109.5
H10B C10 H10C 109.5
C4 C11 C8 113.3(2)
C4 C11 H11A 108.9
C8 C11 H11A 108.9
C4 C11 H11B 108.9
C8 C11 H11B 108.9
H11A C11 H11B 107.7
C13 C12 O2 118.7(2)
C13 C12 C19 125.3(2)
O2 C12 C19 115.7(2)
C12 C13 C14 120.8(2)
C12 C13 H13A 119.6
C14 C13 H13A 119.6
O5 C14 C13 121.6(2)
O5 C14 C15 122.2(2)
C13 C14 C15 116.3(2)
C14 C15 C16 113.4(2)
C14 C15 H15A 108.9
C16 C15 H15A 108.9
C14 C15 H15B 108.9
C16 C15 H15B 108.9
H15A C15 H15B 107.7
C17 C16 C15 110.0(2)
C17 C16 C19 109.6(2)
C15 C16 C19 108.4(2)
C17 C16 C18 109.4(2)
C15 C16 C18 109.3(2)
C19 C16 C18 110.1(2)
C16 C17 H17A 109.5
C16 C17 H17B 109.5
H17A C17 H17B 109.5
C16 C17 H17C 109.5
H17A C17 H17C 109.5
H17B C17 H17C 109.5
C16 C18 H18A 109.5
C16 C18 H18B 109.5
H18A C18 H18B 109.5
C16 C18 H18C 109.5
H18A C18 H18C 109.5
H18B C18 H18C 109.5
C12 C19 C16 112.3(2)
C12 C19 H19A 109.2
C16 C19 H19A 109.2
C12 C19 H19B 109.2
C16 C19 H19B 109.2
H19A C19 H19B 107.9
C27 C20 O3 117.3(2)
C27 C20 C21 125.0(2)
O3 C20 C21 117.4(2)
C20 C21 C22 111.55(19)
C20 C21 H21A 109.3
C22 C21 H21A 109.3
C20 C21 H21B 109.3
C22 C21 H21B 109.3
H21A C21 H21B 108.0
C23 C22 C24 109.5(2)
C23 C22 C25 110.6(2)
C24 C22 C25 109.5(2)
C23 C22 C21 110.0(2)
C24 C22 C21 108.9(2)
C25 C22 C21 108.4(2)
C22 C23 H23A 109.5
C22 C23 H23B 109.5
H23A C23 H23B 109.5
C22 C23 H23C 109.5
H23A C23 H23C 109.5
H23B C23 H23C 109.5
C22 C24 H24A 109.5
C22 C24 H24B 109.5
H24A C24 H24B 109.5
C22 C24 H24C 109.5
H24A C24 H24C 109.5
H24B C24 H24C 109.5
C26 C25 C22 115.5(2)
C26 C25 H25A 108.4
C22 C25 H25A 108.4
C26 C25 H25B 108.4
C22 C25 H25B 108.4
H25A C25 H25B 107.5
O6 C26 C27 121.6(3)
O6 C26 C25 121.1(2)
C27 C26 C25 117.3(2)
C20 C27 C26 120.7(2)
C20 C27 H27A 119.7
C26 C27 H27A 119.7
C1 N1 C2 112.26(19)
C3 N2 C2 111.66(19)
C3 N3 C1 111.95(18)
C1 O1 C4 117.56(17)
C2 O2 C12 117.53(18)
C3 O3 C20 119.36(17)

loop_
_geom_bond_atom_site_label_1
_geom_bond_atom_site_label_2
_geom_bond_distance
C1 N1 1.312(3)
C1 N3 1.325(3)
C1 O1 1.347(3)
C2 N1 1.313(3)
C2 N2 1.329(3)
C2 O2 1.348(3)
C3 N2 1.317(3)
C3 N3 1.324(3)
C3 O3 1.351(3)
C4 C5 1.318(3)
C4 O1 1.406(3)
C4 C11 1.480(3)
C5 C6 1.459(3)
C5 H5A 0.9300
C6 O4 1.221(3)
C6 C7 1.497(4)
C7 C8 1.529(3)
C7 H7A 0.9700
C7 H7B 0.9700
C8 C9 1.515(4)
C8 C10 1.522(4)
C8 C11 1.525(3)
C9 H9A 0.9600
C9 H9B 0.9600
C9 H9C 0.9600
C10 H10A 0.9600
C10 H10B 0.9600
C10 H10C 0.9600
C11 H11A 0.9700
C11 H11B 0.9700
C12 C13 1.310(3)
C12 O2 1.407(3)
C12 C19 1.479(3)
C13 C14 1.455(3)
C13 H13A 0.9300
C14 O5 1.213(3)
C14 C15 1.499(4)
C15 C16 1.529(4)
C15 H15A 0.9700
C15 H15B 0.9700
C16 C17 1.526(4)
C16 C19 1.530(4)
C16 C18 1.535(4)
C17 H17A 0.9600
C17 H17B 0.9600
C17 H17C 0.9600
C18 H18A 0.9600
C18 H18B 0.9600
C18 H18C 0.9600
C19 H19A 0.9700
C19 H19B 0.9700
C20 C27 1.316(3)
C20 O3 1.401(3)
C20 C21 1.489(3)
C21 C22 1.535(3)
C21 H21A 0.9700
C21 H21B 0.9700
C22 C23 1.526(4)
C22 C24 1.527(4)
C22 C25 1.528(3)
C23 H23A 0.9600
C23 H23B 0.9600
C23 H23C 0.9600
C24 H24A 0.9600
C24 H24B 0.9600
C24 H24C 0.9600
C25 C26 1.501(4)
C25 H25A 0.9700
C25 H25B 0.9700
C26 O6 1.213(3)
C26 C27 1.451(3)
C27 H27A 0.9300

loop_
_geom_hbond_atom_site_label_D
_geom_hbond_atom_site_label_H
_geom_hbond_atom_site_label_A
_geom_hbond_site_symmetry_A
_geom_hbond_distance_DH
_geom_hbond_distance_HA
_geom_hbond_distance_DA
_geom_hbond_angle_DHA
_geom_hbond_publ_flag
C5 H5A O4 2_656 0.93 2.59 3.447(3) 152.9 yes
C19 H19A O5 1_545 0.97 2.60 3.532(3) 162.0 yes
C21 H21B O6 1_565 0.97 2.57 3.399(3) 142.9 yes

loop_
_geom_torsion_atom_site_label_1
_geom_torsion_atom_site_label_2
_geom_torsion_atom_site_label_3
_geom_torsion_atom_site_label_4
_geom_torsion
O1 C4 C5 C6 176.9(2)
C11 C4 C5 C6 1.9(4)
C4 C5 C6 O4 170.7(3)
C4 C5 C6 C7 -10.1(4)
O4 C6 C7 C8 -143.6(3)
C5 C6 C7 C8 37.1(3)
C6 C7 C8 C9 66.4(3)
C6 C7 C8 C10 -173.6(2)
C6 C7 C8 C11 -53.2(3)
C5 C4 C11 C8 -20.7(3)
O1 C4 C11 C8 164.03(19)
C9 C8 C11 C4 -75.6(3)
C10 C8 C11 C4 164.6(2)
C7 C8 C11 C4 44.3(3)
O2 C12 C13 C14 175.7(2)
C19 C12 C13 C14 2.5(4)
C12 C13 C14 O5 171.3(2)
C12 C13 C14 C15 -9.3(4)
O5 C14 C15 C16 -144.1(3)
C13 C14 C15 C16 36.5(3)
C14 C15 C16 C17 -174.3(2)
C14 C15 C16 C19 -54.5(3)
C14 C15 C16 C18 65.5(3)
C13 C12 C19 C16 -22.7(3)
O2 C12 C19 C16 163.90(18)
C17 C16 C19 C12 166.6(2)
C15 C16 C19 C12 46.6(3)
C18 C16 C19 C12 -73.0(3)
C27 C20 C21 C22 25.3(3)
O3 C20 C21 C22 -148.4(2)
C20 C21 C22 C23 72.3(3)
C20 C21 C22 C24 -167.7(2)
C20 C21 C22 C25 -48.7(3)
C23 C22 C25 C26 -70.8(3)
C24 C22 C25 C26 168.5(2)
C21 C22 C25 C26 49.9(3)
C22 C25 C26 O6 157.2(2)
C22 C25 C26 C27 -24.7(3)
O3 C20 C27 C26 176.2(2)
C21 C20 C27 C26 2.5(4)
O6 C26 C27 C20 175.0(3)
C25 C26 C27 C20 -3.2(4)
N3 C1 N1 C2 2.1(3)
O1 C1 N1 C2 -179.09(18)
N2 C2 N1 C1 -2.9(3)
O2 C2 N1 C1 179.37(19)
N3 C3 N2 C2 2.2(3)
O3 C3 N2 C2 179.37(19)
N1 C2 N2 C3 1.0(3)
O2 C2 N2 C3 178.84(19)
N2 C3 N3 C1 -2.8(3)
O3 C3 N3 C1 -179.92(19)
N1 C1 N3 C3 0.4(3)
O1 C1 N3 C3 -178.33(19)
N1 C1 O1 C4 178.46(19)
N3 C1 O1 C4 -2.6(3)
C5 C4 O1 C1 91.5(3)
C11 C4 O1 C1 -92.9(2)
N1 C2 O2 C12 -13.8(3)
N2 C2 O2 C12 168.13(19)
C13 C12 O2 C2 113.9(2)
C19 C12 O2 C2 -72.3(2)
N2 C3 O3 C20 170.2(2)
N3 C3 O3 C20 -12.3(3)
C27 C20 O3 C3 127.7(2)
C21 C20 O3 C3 -58.1(3)

_cod_database_fobs_code 2242545
